data_4081072
loop_
_publ_author_name
'Wang, Fenhua'
'Wang, Shaowu'
'Zhu, Xiancui'
'Zhou, Shuangliu'
'Miao, Hui'
'Gu, Xiaoxia'
'Wei, Yun'
'Yuan, Qingbing'

_publ_section_title
;
 Novel Lanthanide Amides Incorporating Neutral Pyrrole Ligand in a
 Constrained Geometry Architecture: Synthesis, Characterization, Reaction,
 and Catalytic Activity
;
_journal_issue 14
_journal_name_full Organometallics
_journal_page_first 3920
_journal_paper_doi 10.1021/om400409x
_journal_volume 32
_journal_year 2013
_chemical_formula_sum 'C42 H51 N6 Nd'
_chemical_formula_weight 784.13
_chemical_name_systematic
; 
 ? 
;
_space_group_IT_number 2
_symmetry_cell_setting triclinic
_symmetry_space_group_name_Hall '-P 1'
_symmetry_space_group_name_H-M 'P -1'
_atom_sites_solution_hydrogens geom
_atom_sites_solution_primary direct
_atom_sites_solution_secondary difmap
_audit_creation_method SHELXL-97
_cell_angle_alpha 79.498(2)
_cell_angle_beta 89.236(2)
_cell_angle_gamma 67.474(2)
_cell_formula_units_Z 2
_cell_length_a 10.4579(18)
_cell_length_b 11.2161(19)
_cell_length_c 17.663(3)
_cell_measurement_temperature 293(2)
_cell_volume 1878.0(6)
_computing_structure_refinement 'SHELXL-97 (Sheldrick, 1997)'
_computing_structure_solution 'SHELXS-97 (Sheldrick, 1990)'
_diffrn_ambient_temperature 293(2)
_diffrn_measured_fraction_theta_full 0.963
_diffrn_measured_fraction_theta_max 0.963
_diffrn_measurement_device_type 'CCD area detector'
_diffrn_measurement_method 'phi and omega scans'
_diffrn_radiation_monochromator graphite
_diffrn_radiation_source 'fine-focus sealed tube'
_diffrn_radiation_type MoK\a
_diffrn_radiation_wavelength 0.71073
_diffrn_reflns_av_R_equivalents 0.0323
_diffrn_reflns_av_sigmaI/netI 0.0507
_diffrn_reflns_limit_h_max 13
_diffrn_reflns_limit_h_min -13
_diffrn_reflns_limit_k_max 13
_diffrn_reflns_limit_k_min -14
_diffrn_reflns_limit_l_max 23
_diffrn_reflns_limit_l_min -22
_diffrn_reflns_number 15803
_diffrn_reflns_theta_full 27.61
_diffrn_reflns_theta_max 27.61
_diffrn_reflns_theta_min 2.00
_exptl_absorpt_coefficient_mu 1.420
_exptl_absorpt_correction_T_max 0.8595
_exptl_absorpt_correction_T_min 0.8047
_exptl_absorpt_correction_type multi-scan
_exptl_crystal_colour pale-blue
_exptl_crystal_density_diffrn 1.387
_exptl_crystal_density_method 'not measured'
_exptl_crystal_description block
_exptl_crystal_F_000 810
_exptl_crystal_size_max 0.16
_exptl_crystal_size_mid 0.13
_exptl_crystal_size_min 0.11
_refine_diff_density_max 3.558
_refine_diff_density_min -1.475
_refine_diff_density_rms 0.140
_refine_ls_extinction_method none
_refine_ls_goodness_of_fit_ref 1.033
_refine_ls_hydrogen_treatment constr
_refine_ls_matrix_type full
_refine_ls_number_parameters 448
_refine_ls_number_reflns 8413
_refine_ls_number_restraints 0
_refine_ls_restrained_S_all 1.033
_refine_ls_R_factor_all 0.0733
_refine_ls_R_factor_gt 0.0561
_refine_ls_shift/su_max 0.001
_refine_ls_shift/su_mean 0.000
_refine_ls_structure_factor_coef Fsqd
_refine_ls_weighting_details 'calc w=1/[\s^2^(Fo^2^)+(0.1074P)^2^+0.7640P] where P=(Fo^2^+2Fc^2^)/3'
_refine_ls_weighting_scheme calc
_refine_ls_wR_factor_gt 0.1471
_refine_ls_wR_factor_ref 0.1617
_reflns_number_gt 6793
_reflns_number_total 8413
_reflns_threshold_expression >2sigma(I)
_cod_data_source_file om400409x_si_002.cif
_cod_data_source_block 5
_cod_depositor_comments
;
The following automatic conversions were performed:

'_symmetry_cell_setting' value 'Triclinic' changed to 'triclinic'
according to /home/saulius/struct/CIF-dictionaries/cif_core.dic
dictionary named 'cif_core.dic' version 2.4.2 from 2011-04-26.

Automatic conversion script
Id: cif_fix_values 1891 2012-01-12 08:04:46Z andrius 
;
_cod_original_sg_symbol_H-M P-1
_cod_database_code 4081072

loop_
_symmetry_equiv_pos_as_xyz
'x, y, z'
'-x, -y, -z'

loop_
_atom_site_label
_atom_site_type_symbol
_atom_site_fract_x
_atom_site_fract_y
_atom_site_fract_z
_atom_site_U_iso_or_equiv
_atom_site_adp_type
_atom_site_occupancy
_atom_site_symmetry_multiplicity
_atom_site_calc_flag
_atom_site_refinement_flags
C10 C 1.0751(7) 0.0197(7) 0.3896(3) 0.0584(15) Uani 1 1 d .
C11 C 0.9619(8) -0.0051(8) 0.3739(4) 0.0667(18) Uani 1 1 d .
H11 H 0.9625 -0.0772 0.3546 0.080 Uiso 1 1 calc R
C12 C 0.8425(7) 0.0981(8) 0.3920(4) 0.0690(19) Uani 1 1 d .
H12 H 0.7514 0.1049 0.3872 0.083 Uiso 1 1 calc R
C13 C 0.8846(6) 0.1851(7) 0.4175(3) 0.0607(16) Uani 1 1 d .
C9 C 1.2255(8) -0.0599(7) 0.3859(4) 0.0744(19) Uani 1 1 d .
H9A H 1.2366 -0.1394 0.3685 0.112 Uiso 1 1 calc R
H9B H 1.2713 -0.0815 0.4362 0.112 Uiso 1 1 calc R
H9C H 1.2656 -0.0103 0.3505 0.112 Uiso 1 1 calc R
C14 C 0.8016(8) 0.3029(9) 0.4489(4) 0.083(2) Uani 1 1 d .
H14A H 0.7053 0.3164 0.4454 0.125 Uiso 1 1 calc R
H14B H 0.8141 0.3783 0.4198 0.125 Uiso 1 1 calc R
H14C H 0.8314 0.2905 0.5020 0.125 Uiso 1 1 calc R
C8 C 1.1108(7) 0.2130(7) 0.4225(3) 0.0578(15) Uani 1 1 d .
H8A H 1.2017 0.1563 0.4469 0.069 Uiso 1 1 calc R
H8B H 1.0658 0.2784 0.4538 0.069 Uiso 1 1 calc R
C7 C 1.1249(6) 0.2799(6) 0.3417(3) 0.0547(13) Uani 1 1 d .
H7A H 1.1769 0.3343 0.3453 0.066 Uiso 1 1 calc R
H7B H 1.1775 0.2131 0.3128 0.066 Uiso 1 1 calc R
C6 C 0.9296(7) 0.4859(6) 0.3151(3) 0.0520(13) Uani 1 1 d .
C1 C 0.9899(10) 0.5388(8) 0.3642(4) 0.082(2) Uani 1 1 d .
H1 H 1.0773 0.4880 0.3884 0.098 Uiso 1 1 calc R
C2 C 0.9213(16) 0.6637(9) 0.3766(6) 0.122(4) Uani 1 1 d .
H2 H 0.9647 0.6980 0.4074 0.147 Uiso 1 1 calc R
C3 C 0.7913(16) 0.7390(10) 0.3452(7) 0.124(4) Uani 1 1 d .
H3 H 0.7445 0.8218 0.3570 0.149 Uiso 1 1 calc R
C4 C 0.7284(12) 0.6928(8) 0.2954(6) 0.104(3) Uani 1 1 d .
H4 H 0.6408 0.7452 0.2720 0.125 Uiso 1 1 calc R
C5 C 0.7982(8) 0.5667(6) 0.2809(4) 0.0701(18) Uani 1 1 d .
H5 H 0.7561 0.5354 0.2475 0.084 Uiso 1 1 calc R
C19 C 0.9551(8) 0.4388(6) 0.0990(3) 0.0617(16) Uani 1 1 d .
C18 C 0.8174(8) 0.4695(7) 0.0970(4) 0.0734(19) Uani 1 1 d .
H18 H 0.7507 0.5441 0.1105 0.088 Uiso 1 1 calc R
C17 C 0.7918(8) 0.3681(8) 0.0705(4) 0.0707(18) Uani 1 1 d .
H17 H 0.7054 0.3651 0.0625 0.085 Uiso 1 1 calc R
C16 C 0.9168(7) 0.2758(6) 0.0589(3) 0.0533(13) Uani 1 1 d .
C20 C 1.0347(10) 0.5147(8) 0.1180(4) 0.079(2) Uani 1 1 d .
H20A H 0.9717 0.5990 0.1263 0.119 Uiso 1 1 calc R
H20B H 1.0907 0.5264 0.0760 0.119 Uiso 1 1 calc R
H20C H 1.0933 0.4678 0.1639 0.119 Uiso 1 1 calc R
C15 C 0.9460(10) 0.1545(7) 0.0267(4) 0.078(2) Uani 1 1 d .
H15A H 0.9923 0.1604 -0.0204 0.118 Uiso 1 1 calc R
H15B H 0.8604 0.1460 0.0163 0.118 Uiso 1 1 calc R
H15C H 1.0043 0.0790 0.0633 0.118 Uiso 1 1 calc R
C21 C 1.1621(7) 0.2425(7) 0.0831(3) 0.0612(15) Uani 1 1 d .
H21A H 1.2123 0.2986 0.0662 0.073 Uiso 1 1 calc R
H21B H 1.1840 0.1769 0.0508 0.073 Uiso 1 1 calc R
C22 C 1.2055(7) 0.1747(7) 0.1682(3) 0.0607(15) Uani 1 1 d .
H22A H 1.3043 0.1217 0.1730 0.073 Uiso 1 1 calc R
H22B H 1.1882 0.2413 0.1995 0.073 Uiso 1 1 calc R
C23 C 1.1860(7) -0.0355(6) 0.1823(3) 0.0610(16) Uani 1 1 d .
C24 C 1.3059(10) -0.0893(9) 0.1453(5) 0.104(3) Uani 1 1 d .
H24 H 1.3581 -0.0392 0.1295 0.125 Uiso 1 1 calc R
C25 C 1.3513(14) -0.2179(10) 0.1309(6) 0.133(5) Uani 1 1 d .
H25 H 1.4332 -0.2512 0.1064 0.160 Uiso 1 1 calc R
C26 C 1.2804(14) -0.2922(9) 0.1514(5) 0.121(5) Uani 1 1 d .
H26 H 1.3113 -0.3764 0.1405 0.145 Uiso 1 1 calc R
C27 C 1.1611(12) -0.2452(8) 0.1890(5) 0.093(3) Uani 1 1 d .
H27 H 1.1110 -0.2975 0.2044 0.112 Uiso 1 1 calc R
C28 C 1.1164(9) -0.1196(7) 0.2036(4) 0.0718(18) Uani 1 1 d .
H28 H 1.0351 -0.0889 0.2290 0.086 Uiso 1 1 calc R
C29 C 0.4726(6) 0.1978(7) 0.3824(4) 0.0616(16) Uani 1 1 d .
C30 C 0.4567(7) 0.2040(10) 0.4589(4) 0.080(2) Uani 1 1 d .
H30 H 0.4661 0.1334 0.4985 0.096 Uiso 1 1 calc R
C31 C 0.4239(8) 0.3341(11) 0.4677(4) 0.089(3) Uani 1 1 d .
H31 H 0.4082 0.3646 0.5139 0.106 Uiso 1 1 calc R
C32 C 0.4193(7) 0.4066(8) 0.3977(4) 0.0710(18) Uani 1 1 d .
C33 C 0.5033(8) 0.0870(7) 0.3411(4) 0.076(2) Uani 1 1 d .
H33A H 0.5147 0.0083 0.3775 0.114 Uiso 1 1 calc R
H33B H 0.5870 0.0744 0.3148 0.114 Uiso 1 1 calc R
H33C H 0.4279 0.1066 0.3042 0.114 Uiso 1 1 calc R
C34 C 0.3902(10) 0.5475(9) 0.3741(5) 0.095(3) Uani 1 1 d .
H34A H 0.3649 0.5893 0.4180 0.143 Uiso 1 1 calc R
H34B H 0.3152 0.5868 0.3351 0.143 Uiso 1 1 calc R
H34C H 0.4714 0.5585 0.3538 0.143 Uiso 1 1 calc R
C35 C 0.4429(6) 0.3677(6) 0.2619(3) 0.0556(14) Uani 1 1 d .
H35A H 0.3703 0.4550 0.2487 0.067 Uiso 1 1 calc R
H35B H 0.4162 0.3097 0.2371 0.067 Uiso 1 1 calc R
C36 C 0.5767(6) 0.3726(6) 0.2292(3) 0.0547(13) Uani 1 1 d .
H36A H 0.5548 0.4257 0.1777 0.066 Uiso 1 1 calc R
H36B H 0.6125 0.4168 0.2606 0.066 Uiso 1 1 calc R
C37 C 0.6604(6) 0.1758(6) 0.1753(3) 0.0514(13) Uani 1 1 d .
C38 C 0.7457(8) 0.0433(7) 0.1828(4) 0.0684(17) Uani 1 1 d .
H38 H 0.8136 0.0052 0.2232 0.082 Uiso 1 1 calc R
C39 C 0.7342(11) -0.0339(10) 0.1333(6) 0.094(3) Uani 1 1 d .
H39 H 0.7958 -0.1211 0.1393 0.113 Uiso 1 1 calc R
C40 C 0.6331(11) 0.0171(12) 0.0755(6) 0.105(3) Uani 1 1 d .
H40 H 0.6241 -0.0353 0.0425 0.126 Uiso 1 1 calc R
C41 C 0.5445(9) 0.1460(12) 0.0662(4) 0.093(3) Uani 1 1 d .
H41 H 0.4775 0.1812 0.0254 0.111 Uiso 1 1 calc R
C42 C 0.5518(7) 0.2250(8) 0.1157(3) 0.0662(18) Uani 1 1 d .
H42 H 0.4860 0.3105 0.1104 0.079 Uiso 1 1 calc R
N5 N 0.4504(5) 0.3232(5) 0.3453(3) 0.0546(11) Uani 1 1 d .
N2 N 1.0281(5) 0.1356(5) 0.4165(3) 0.0521(11) Uani 1 1 d .
N1 N 0.9930(5) 0.3609(4) 0.2998(2) 0.0447(9) Uani 1 1 d .
N3 N 1.0155(5) 0.3199(5) 0.0761(3) 0.0513(11) Uani 1 1 d .
N4 N 1.1306(5) 0.0914(5) 0.1969(2) 0.0524(11) Uani 1 1 d .
N6 N 0.6858(5) 0.2460(5) 0.2253(2) 0.0473(10) Uani 1 1 d .
Nd1 Nd 0.91843(3) 0.22362(3) 0.242230(15) 0.04228(12) Uani 1 1 d .

loop_
_atom_site_aniso_label
_atom_site_aniso_U_11
_atom_site_aniso_U_22
_atom_site_aniso_U_33
_atom_site_aniso_U_23
_atom_site_aniso_U_13
_atom_site_aniso_U_12
C10 0.064(4) 0.063(4) 0.046(3) 0.004(3) 0.001(3) -0.030(3)
C11 0.083(5) 0.077(4) 0.050(3) 0.006(3) -0.001(3) -0.050(4)
C12 0.059(4) 0.104(6) 0.053(3) 0.005(3) 0.000(3) -0.051(4)
C13 0.049(3) 0.087(5) 0.042(3) 0.003(3) 0.006(2) -0.028(3)
C9 0.073(5) 0.066(4) 0.068(4) 0.005(3) -0.005(3) -0.016(3)
C14 0.072(5) 0.103(6) 0.061(4) -0.010(4) 0.027(3) -0.022(4)
C8 0.056(4) 0.078(4) 0.048(3) -0.012(3) -0.001(2) -0.034(3)
C7 0.051(3) 0.068(4) 0.057(3) -0.015(3) 0.004(2) -0.035(3)
C6 0.072(4) 0.046(3) 0.049(3) -0.015(2) 0.018(3) -0.032(3)
C1 0.125(7) 0.064(4) 0.073(4) -0.023(3) 0.002(4) -0.050(5)
C2 0.226(15) 0.064(5) 0.090(6) -0.039(5) 0.008(7) -0.059(7)
C3 0.192(13) 0.059(5) 0.119(8) -0.048(6) 0.049(8) -0.033(7)
C4 0.115(8) 0.058(5) 0.113(7) -0.008(5) 0.035(6) -0.009(5)
C5 0.082(5) 0.049(3) 0.077(4) -0.013(3) 0.020(4) -0.023(3)
C19 0.090(5) 0.053(3) 0.049(3) -0.011(3) 0.010(3) -0.035(3)
C18 0.075(5) 0.062(4) 0.075(4) -0.013(3) 0.019(4) -0.019(3)
C17 0.065(4) 0.085(5) 0.063(4) -0.003(3) 0.007(3) -0.036(4)
C16 0.067(4) 0.056(3) 0.043(3) -0.002(2) 0.004(2) -0.033(3)
C20 0.123(7) 0.073(5) 0.066(4) -0.016(3) 0.020(4) -0.063(5)
C15 0.118(7) 0.073(5) 0.058(4) -0.014(3) -0.004(4) -0.051(5)
C21 0.073(4) 0.074(4) 0.048(3) -0.016(3) 0.020(3) -0.039(3)
C22 0.052(3) 0.073(4) 0.055(3) -0.013(3) 0.011(3) -0.023(3)
C23 0.066(4) 0.056(3) 0.040(3) -0.002(2) 0.007(2) -0.004(3)
C24 0.096(6) 0.074(5) 0.103(6) 0.001(5) 0.051(5) 0.000(5)
C25 0.160(11) 0.069(6) 0.109(7) -0.013(5) 0.069(7) 0.019(6)
C26 0.178(12) 0.057(5) 0.074(5) -0.008(4) 0.014(6) 0.011(6)
C27 0.137(8) 0.056(4) 0.071(5) -0.010(4) -0.008(5) -0.020(5)
C28 0.086(5) 0.056(4) 0.067(4) -0.016(3) 0.002(3) -0.019(3)
C29 0.042(3) 0.075(4) 0.060(3) 0.005(3) 0.000(2) -0.022(3)
C30 0.052(4) 0.121(7) 0.054(3) 0.010(4) 0.002(3) -0.033(4)
C31 0.067(5) 0.145(8) 0.052(4) -0.025(4) 0.012(3) -0.037(5)
C32 0.057(4) 0.097(5) 0.059(4) -0.028(4) 0.011(3) -0.024(4)
C33 0.066(4) 0.070(4) 0.085(5) 0.004(4) 0.010(4) -0.027(4)
C34 0.103(7) 0.093(6) 0.101(6) -0.053(5) 0.028(5) -0.035(5)
C35 0.048(3) 0.063(4) 0.048(3) 0.000(2) 0.000(2) -0.016(3)
C36 0.057(3) 0.061(3) 0.051(3) -0.008(3) 0.009(2) -0.029(3)
C37 0.048(3) 0.070(4) 0.047(3) -0.015(2) 0.010(2) -0.032(3)
C38 0.066(4) 0.071(4) 0.073(4) -0.019(3) 0.013(3) -0.029(3)
C39 0.098(7) 0.099(6) 0.114(7) -0.057(5) 0.042(6) -0.052(5)
C40 0.105(7) 0.165(10) 0.102(6) -0.084(7) 0.044(6) -0.088(8)
C41 0.078(5) 0.170(10) 0.066(4) -0.054(5) 0.022(4) -0.074(6)
C42 0.051(3) 0.112(6) 0.048(3) -0.023(3) 0.008(2) -0.041(4)
N5 0.046(3) 0.066(3) 0.048(2) -0.007(2) 0.0092(19) -0.019(2)
N2 0.044(3) 0.070(3) 0.044(2) 0.001(2) 0.0008(18) -0.028(2)
N1 0.051(3) 0.047(2) 0.045(2) -0.0153(18) 0.0056(18) -0.026(2)
N3 0.061(3) 0.057(3) 0.042(2) -0.007(2) 0.007(2) -0.031(2)
N4 0.056(3) 0.053(3) 0.043(2) -0.0086(19) 0.0133(19) -0.015(2)
N6 0.049(3) 0.054(3) 0.041(2) -0.0092(19) 0.0031(18) -0.022(2)
Nd1 0.04103(17) 0.04166(17) 0.04909(17) -0.01492(11) 0.00642(11) -0.01875(12)

loop_
_atom_type_symbol
_atom_type_description
_atom_type_scat_dispersion_real
_atom_type_scat_dispersion_imag
_atom_type_scat_source
C C 0.0033 0.0016 'International Tables Vol C Tables 4.2.6.8 and 6.1.1.4'
H H 0.0000 0.0000 'International Tables Vol C Tables 4.2.6.8 and 6.1.1.4'
N N 0.0061 0.0033 'International Tables Vol C Tables 4.2.6.8 and 6.1.1.4'
Nd Nd -0.1943 3.0179 'International Tables Vol C Tables 4.2.6.8 and 6.1.1.4'

loop_
_geom_angle_atom_site_label_1
_geom_angle_atom_site_label_2
_geom_angle_atom_site_label_3
_geom_angle
C11 C10 N2 107.0(6)
C11 C10 C9 130.4(7)
N2 C10 C9 122.4(6)
C11 C10 Nd1 73.2(3)
N2 C10 Nd1 78.1(3)
C9 C10 Nd1 117.7(4)
C10 C11 C12 108.1(7)
C10 C11 Nd1 81.3(4)
C12 C11 Nd1 75.7(4)
C10 C11 H11 126.0
C12 C11 H11 126.0
Nd1 C11 H11 109.8
C13 C12 C11 108.1(6)
C13 C12 Nd1 80.1(4)
C11 C12 Nd1 77.0(4)
C13 C12 H12 126.0
C11 C12 H12 126.0
Nd1 C12 H12 109.7
C12 C13 N2 106.6(6)
C12 C13 C14 128.9(7)
N2 C13 C14 124.2(7)
C12 C13 Nd1 74.1(4)
N2 C13 Nd1 79.6(3)
C14 C13 Nd1 117.2(4)
C10 C9 H9A 109.5
C10 C9 H9B 109.5
H9A C9 H9B 109.5
C10 C9 H9C 109.5
H9A C9 H9C 109.5
H9B C9 H9C 109.5
C13 C14 H14A 109.5
C13 C14 H14B 109.5
H14A C14 H14B 109.5
C13 C14 H14C 109.5
H14A C14 H14C 109.5
H14B C14 H14C 109.5
N2 C8 C7 108.3(4)
N2 C8 H8A 110.0
C7 C8 H8A 110.0
N2 C8 H8B 110.0
C7 C8 H8B 110.0
H8A C8 H8B 108.4
N1 C7 C8 113.5(5)
N1 C7 H7A 108.9
C8 C7 H7A 108.9
N1 C7 H7B 108.9
C8 C7 H7B 108.9
H7A C7 H7B 107.7
N1 C6 C5 119.4(5)
N1 C6 C1 123.8(6)
C5 C6 C1 116.9(6)
C2 C1 C6 120.7(9)
C2 C1 H1 119.7
C6 C1 H1 119.7
C3 C2 C1 121.6(10)
C3 C2 H2 119.2
C1 C2 H2 119.2
C2 C3 C4 120.0(8)
C2 C3 H3 120.0
C4 C3 H3 120.0
C3 C4 C5 119.0(10)
C3 C4 H4 120.5
C5 C4 H4 120.5
C4 C5 C6 121.8(8)
C4 C5 H5 119.1
C6 C5 H5 119.1
C18 C19 N3 107.1(6)
C18 C19 C20 129.6(7)
N3 C19 C20 123.2(7)
C18 C19 Nd1 76.5(4)
N3 C19 Nd1 75.2(3)
C20 C19 Nd1 116.2(4)
C19 C18 C17 108.0(7)
C19 C18 Nd1 79.8(4)
C17 C18 Nd1 75.4(4)
C19 C18 H18 126.0
C17 C18 H18 126.0
Nd1 C18 H18 111.4
C16 C17 C18 107.5(7)
C16 C17 Nd1 76.9(4)
C18 C17 Nd1 79.2(4)
C16 C17 H17 126.3
C18 C17 H17 126.3
Nd1 C17 H17 110.5
N3 C16 C17 107.0(6)
N3 C16 C15 124.3(6)
C17 C16 C15 128.6(7)
N3 C16 Nd1 79.5(3)
C17 C16 Nd1 78.5(4)
C15 C16 Nd1 112.9(4)
C19 C20 H20A 109.5
C19 C20 H20B 109.5
H20A C20 H20B 109.5
C19 C20 H20C 109.5
H20A C20 H20C 109.5
H20B C20 H20C 109.5
C16 C15 H15A 109.5
C16 C15 H15B 109.5
H15A C15 H15B 109.5
C16 C15 H15C 109.5
H15A C15 H15C 109.5
H15B C15 H15C 109.5
N3 C21 C22 109.0(5)
N3 C21 H21A 109.9
C22 C21 H21A 109.9
N3 C21 H21B 109.9
C22 C21 H21B 109.9
H21A C21 H21B 108.3
N4 C22 C21 112.1(5)
N4 C22 H22A 109.2
C21 C22 H22A 109.2
N4 C22 H22B 109.2
C21 C22 H22B 109.2
H22A C22 H22B 107.9
C24 C23 N4 125.9(7)
C24 C23 C28 114.2(7)
N4 C23 C28 119.9(6)
C23 C24 C25 121.7(10)
C23 C24 H24 119.1
C25 C24 H24 119.1
C26 C25 C24 121.4(10)
C26 C25 H25 119.3
C24 C25 H25 119.3
C25 C26 C27 119.9(9)
C25 C26 H26 120.1
C27 C26 H26 120.1
C26 C27 C28 119.0(10)
C26 C27 H27 120.5
C28 C27 H27 120.5
C27 C28 C23 123.8(8)
C27 C28 H28 118.1
C23 C28 H28 118.1
N5 C29 C30 105.7(7)
N5 C29 C33 122.8(6)
C30 C29 C33 131.4(7)
C29 C30 C31 108.9(7)
C29 C30 H30 125.6
C31 C30 H30 125.6
C32 C31 C30 107.8(7)
C32 C31 H31 126.1
C30 C31 H31 126.1
C31 C32 N5 107.5(8)
C31 C32 C34 130.4(8)
N5 C32 C34 122.1(6)
C29 C33 H33A 109.5
C29 C33 H33B 109.5
H33A C33 H33B 109.5
C29 C33 H33C 109.5
H33A C33 H33C 109.5
H33B C33 H33C 109.5
C32 C34 H34A 109.5
C32 C34 H34B 109.5
H34A C34 H34B 109.5
C32 C34 H34C 109.5
H34A C34 H34C 109.5
H34B C34 H34C 109.5
N5 C35 C36 115.0(5)
N5 C35 H35A 108.5
C36 C35 H35A 108.5
N5 C35 H35B 108.5
C36 C35 H35B 108.5
H35A C35 H35B 107.5
N6 C36 C35 115.7(5)
N6 C36 H36A 108.4
C35 C36 H36A 108.4
N6 C36 H36B 108.4
C35 C36 H36B 108.4
H36A C36 H36B 107.4
N6 C37 C38 118.3(5)
N6 C37 C42 126.3(6)
C38 C37 C42 115.4(6)
C39 C38 C37 123.0(8)
C39 C38 H38 118.5
C37 C38 H38 118.5
C40 C39 C38 120.1(9)
C40 C39 H39 120.0
C38 C39 H39 120.0
C39 C40 C41 119.6(8)
C39 C40 H40 120.2
C41 C40 H40 120.2
C40 C41 C42 121.7(8)
C40 C41 H41 119.2
C42 C41 H41 119.2
C41 C42 C37 120.0(8)
C41 C42 H42 120.0
C37 C42 H42 120.0
C29 N5 C32 110.1(5)
C29 N5 C35 125.7(5)
C32 N5 C35 123.7(6)
C10 N2 C13 110.2(5)
C10 N2 C8 124.3(5)
C13 N2 C8 123.5(6)
C10 N2 Nd1 76.6(3)
C13 N2 Nd1 74.7(3)
C8 N2 Nd1 102.9(3)
C6 N1 C7 116.0(4)
C6 N1 Nd1 134.6(4)
C7 N1 Nd1 107.7(3)
C16 N3 C19 110.4(6)
C16 N3 C21 124.5(5)
C19 N3 C21 124.2(5)
C16 N3 Nd1 76.0(3)
C19 N3 Nd1 80.5(3)
C21 N3 Nd1 102.2(3)
C23 N4 C22 115.9(5)
C23 N4 Nd1 134.9(4)
C22 N4 Nd1 108.3(4)
C37 N6 C36 116.8(5)
C37 N6 Nd1 116.5(4)
C36 N6 Nd1 117.8(3)
N1 Nd1 N6 125.74(16)
N1 Nd1 N4 100.11(17)
N6 Nd1 N4 133.67(17)
N1 Nd1 C12 93.96(18)
N6 Nd1 C12 72.51(16)
N4 Nd1 C12 114.51(19)
N1 Nd1 C11 102.36(17)
N6 Nd1 C11 88.73(18)
N4 Nd1 C11 87.43(19)
C12 Nd1 C11 27.2(2)
N1 Nd1 C13 68.24(17)
N6 Nd1 C13 87.94(15)
N4 Nd1 C13 118.33(16)
C12 Nd1 C13 25.74(19)
C11 Nd1 C13 43.2(2)
N1 Nd1 C10 81.84(17)
N6 Nd1 C10 113.06(16)
N4 Nd1 C10 76.30(17)
C12 Nd1 C10 42.99(19)
C11 Nd1 C10 25.45(17)
C13 Nd1 C10 42.79(18)
N1 Nd1 N2 60.72(14)
N6 Nd1 N2 112.44(13)
N4 Nd1 N2 94.26(14)
C12 Nd1 N2 41.87(15)
C11 Nd1 N2 41.64(16)
C13 Nd1 N2 25.74(14)
C10 Nd1 N2 25.30(16)
N1 Nd1 C16 114.24(15)
N6 Nd1 C16 85.94(15)
N4 Nd1 C16 67.51(16)
C12 Nd1 C16 151.28(17)
C11 Nd1 C16 138.20(18)
C13 Nd1 C16 173.64(16)
C10 Nd1 C16 142.20(18)
N2 Nd1 C16 160.62(16)
N1 Nd1 C17 109.56(18)
N6 Nd1 C17 68.51(17)
N4 Nd1 C17 92.08(18)
C12 Nd1 C17 140.99(18)
C11 Nd1 C17 147.6(2)
C13 Nd1 C17 149.58(19)
C10 Nd1 C17 165.2(2)
N2 Nd1 C17 169.23(18)
C16 Nd1 C17 24.64(18)
N1 Nd1 N3 91.87(14)
N6 Nd1 N3 107.79(13)
N4 Nd1 N3 59.55(14)
C12 Nd1 N3 172.42(18)
C11 Nd1 N3 146.04(19)
C13 Nd1 N3 159.73(16)
C10 Nd1 N3 133.59(15)
N2 Nd1 N3 139.49(12)
C16 Nd1 N3 24.52(13)
C17 Nd1 N3 39.82(16)
N1 Nd1 C18 84.25(18)
N6 Nd1 C18 81.19(18)
N4 Nd1 C18 99.02(17)
C12 Nd1 C18 146.1(2)
C11 Nd1 C18 169.9(2)
C13 Nd1 C18 136.22(19)
C10 Nd1 C18 164.3(2)
N2 Nd1 C18 144.26(18)
C16 Nd1 C18 40.81(18)
C17 Nd1 C18 25.4(2)
N3 Nd1 C18 39.47(16)

loop_
_geom_bond_atom_site_label_1
_geom_bond_atom_site_label_2
_geom_bond_distance
C10 C11 1.358(9)
C10 N2 1.373(9)
C10 C9 1.490(10)
C10 Nd1 3.125(6)
C11 C12 1.421(11)
C11 Nd1 3.026(6)
C11 H11 0.9300
C12 C13 1.358(10)
C12 Nd1 3.009(6)
C12 H12 0.9300
C13 N2 1.388(8)
C13 C14 1.477(11)
C13 Nd1 3.082(6)
C9 H9A 0.9600
C9 H9B 0.9600
C9 H9C 0.9600
C14 H14A 0.9600
C14 H14B 0.9600
C14 H14C 0.9600
C8 N2 1.457(7)
C8 C7 1.521(8)
C8 H8A 0.9700
C8 H8B 0.9700
C7 N1 1.448(7)
C7 H7A 0.9700
C7 H7B 0.9700
C6 N1 1.378(7)
C6 C5 1.393(10)
C6 C1 1.412(9)
C1 C2 1.365(12)
C1 H1 0.9300
C2 C3 1.356(17)
C2 H2 0.9300
C3 C4 1.385(16)
C3 H3 0.9300
C4 C5 1.391(11)
C4 H4 0.9300
C5 H5 0.9300
C19 C18 1.346(11)
C19 N3 1.373(8)
C19 C20 1.478(9)
C19 Nd1 3.291(6)
C18 C17 1.420(11)
C18 Nd1 3.250(7)
C18 H18 0.9300
C17 C16 1.363(10)
C17 Nd1 3.202(7)
C17 H17 0.9300
C16 N3 1.362(7)
C16 C15 1.493(9)
C16 Nd1 3.183(5)
C20 H20A 0.9600
C20 H20B 0.9600
C20 H20C 0.9600
C15 H15A 0.9600
C15 H15B 0.9600
C15 H15C 0.9600
C21 N3 1.437(8)
C21 C22 1.542(8)
C21 H21A 0.9700
C21 H21B 0.9700
C22 N4 1.457(8)
C22 H22A 0.9700
C22 H22B 0.9700
C23 C24 1.381(10)
C23 N4 1.388(8)
C23 C28 1.396(10)
C24 C25 1.406(14)
C24 H24 0.9300
C25 C26 1.315(18)
C25 H25 0.9300
C26 C27 1.370(15)
C26 H26 0.9300
C27 C28 1.377(10)
C27 H27 0.9300
C28 H28 0.9300
C29 N5 1.370(8)
C29 C30 1.371(10)
C29 C33 1.482(10)
C30 C31 1.404(13)
C30 H30 0.9300
C31 C32 1.342(10)
C31 H31 0.9300
C32 N5 1.382(8)
C32 C34 1.470(12)
C33 H33A 0.9600
C33 H33B 0.9600
C33 H33C 0.9600
C34 H34A 0.9600
C34 H34B 0.9600
C34 H34C 0.9600
C35 N5 1.459(7)
C35 C36 1.523(8)
C35 H35A 0.9700
C35 H35B 0.9700
C36 N6 1.454(8)
C36 H36A 0.9700
C36 H36B 0.9700
C37 N6 1.374(7)
C37 C38 1.393(9)
C37 C42 1.429(8)
C38 C39 1.374(11)
C38 H38 0.9300
C39 C40 1.356(14)
C39 H39 0.9300
C40 C41 1.366(14)
C40 H40 0.9300
C41 C42 1.376(10)
C41 H41 0.9300
C42 H42 0.9300
N2 Nd1 3.143(4)
N1 Nd1 2.351(4)
N3 Nd1 3.226(4)
N4 Nd1 2.372(5)
N6 Nd1 2.366(5)

loop_
_geom_torsion_atom_site_label_1
_geom_torsion_atom_site_label_2
_geom_torsion_atom_site_label_3
_geom_torsion_atom_site_label_4
_geom_torsion
N2 C10 C11 C12 -0.3(7)
C9 C10 C11 C12 175.8(6)
Nd1 C10 C11 C12 -71.8(4)
N2 C10 C11 Nd1 71.5(4)
C9 C10 C11 Nd1 -112.4(7)
C10 C11 C12 C13 0.8(7)
Nd1 C11 C12 C13 -74.9(4)
C10 C11 C12 Nd1 75.7(4)
C11 C12 C13 N2 -1.0(7)
Nd1 C12 C13 N2 -73.7(4)
C11 C12 C13 C14 -174.8(6)
Nd1 C12 C13 C14 112.4(7)
C11 C12 C13 Nd1 72.8(4)
N2 C8 C7 N1 56.5(7)
N1 C6 C1 C2 179.8(8)
C5 C6 C1 C2 -0.3(11)
C6 C1 C2 C3 2.9(16)
C1 C2 C3 C4 -4.0(18)
C2 C3 C4 C5 2.5(16)
C3 C4 C5 C6 0.0(13)
N1 C6 C5 C4 178.9(7)
C1 C6 C5 C4 -1.1(10)
N3 C19 C18 C17 -1.3(7)
C20 C19 C18 C17 176.1(6)
Nd1 C19 C18 C17 -70.9(5)
N3 C19 C18 Nd1 69.6(4)
C20 C19 C18 Nd1 -113.0(7)
C19 C18 C17 C16 1.5(8)
Nd1 C18 C17 C16 -72.4(5)
C19 C18 C17 Nd1 73.9(5)
C18 C17 C16 N3 -1.1(7)
Nd1 C17 C16 N3 -75.1(4)
C18 C17 C16 C15 -175.8(6)
Nd1 C17 C16 C15 110.2(6)
C18 C17 C16 Nd1 74.0(5)
N3 C21 C22 N4 58.3(7)
N4 C23 C24 C25 -177.8(9)
C28 C23 C24 C25 0.1(13)
C23 C24 C25 C26 0.7(18)
C24 C25 C26 C27 -1.3(18)
C25 C26 C27 C28 0.9(15)
C26 C27 C28 C23 -0.1(12)
C24 C23 C28 C27 -0.4(11)
N4 C23 C28 C27 177.7(7)
N5 C29 C30 C31 0.4(8)
C33 C29 C30 C31 -178.1(7)
C29 C30 C31 C32 0.2(9)
C30 C31 C32 N5 -0.7(8)
C30 C31 C32 C34 -179.8(8)
N5 C35 C36 N6 74.2(7)
N6 C37 C38 C39 -176.3(7)
C42 C37 C38 C39 4.7(10)
C37 C38 C39 C40 -2.5(13)
C38 C39 C40 C41 1.1(14)
C39 C40 C41 C42 -2.3(13)
C40 C41 C42 C37 4.7(11)
N6 C37 C42 C41 175.4(6)
C38 C37 C42 C41 -5.7(9)
C30 C29 N5 C32 -0.8(7)
C33 C29 N5 C32 177.8(6)
C30 C29 N5 C35 -173.6(5)
C33 C29 N5 C35 5.0(9)
C31 C32 N5 C29 1.0(8)
C34 C32 N5 C29 -179.9(7)
C31 C32 N5 C35 174.0(6)
C34 C32 N5 C35 -6.9(10)
C36 C35 N5 C29 -97.4(7)
C36 C35 N5 C32 90.7(7)
C11 C10 N2 C13 -0.3(6)
C9 C10 N2 C13 -176.8(5)
Nd1 C10 N2 C13 67.8(4)
C11 C10 N2 C8 -164.7(5)
C9 C10 N2 C8 18.8(8)
Nd1 C10 N2 C8 -96.6(5)
C11 C10 N2 Nd1 -68.1(4)
C9 C10 N2 Nd1 115.4(5)
C12 C13 N2 C10 0.8(6)
C14 C13 N2 C10 175.0(6)
Nd1 C13 N2 C10 -69.1(4)
C12 C13 N2 C8 165.4(5)
C14 C13 N2 C8 -20.4(8)
Nd1 C13 N2 C8 95.5(5)
C12 C13 N2 Nd1 69.9(4)
C14 C13 N2 Nd1 -115.9(6)
C7 C8 N2 C10 73.2(7)
C7 C8 N2 C13 -89.3(7)
C7 C8 N2 Nd1 -9.3(6)
C5 C6 N1 C7 -175.8(5)
C1 C6 N1 C7 4.1(8)
C5 C6 N1 Nd1 -12.9(8)
C1 C6 N1 Nd1 167.0(5)
C8 C7 N1 C6 82.6(6)
C8 C7 N1 Nd1 -84.7(5)
C17 C16 N3 C19 0.3(6)
C15 C16 N3 C19 175.3(5)
Nd1 C16 N3 C19 -74.1(4)
C17 C16 N3 C21 169.7(5)
C15 C16 N3 C21 -15.3(8)
Nd1 C16 N3 C21 95.4(5)
C17 C16 N3 Nd1 74.4(4)
C15 C16 N3 Nd1 -110.6(5)
C18 C19 N3 C16 0.6(7)
C20 C19 N3 C16 -177.0(6)
Nd1 C19 N3 C16 71.1(4)
C18 C19 N3 C21 -168.8(5)
C20 C19 N3 C21 13.5(9)
Nd1 C19 N3 C21 -98.4(5)
C18 C19 N3 Nd1 -70.4(5)
C20 C19 N3 Nd1 111.9(6)
C22 C21 N3 C16 -92.3(6)
C22 C21 N3 C19 75.7(7)
C22 C21 N3 Nd1 -11.0(5)
C24 C23 N4 C22 1.8(10)
C28 C23 N4 C22 -176.1(5)
C24 C23 N4 Nd1 170.2(6)
C28 C23 N4 Nd1 -7.6(9)
C21 C22 N4 C23 85.1(6)
C21 C22 N4 Nd1 -86.3(5)
C38 C37 N6 C36 -165.0(5)
C42 C37 N6 C36 13.9(8)
C38 C37 N6 Nd1 48.2(6)
C42 C37 N6 Nd1 -132.9(5)
C35 C36 N6 C37 66.1(6)
C35 C36 N6 Nd1 -147.5(4)
C6 N1 Nd1 N6 -19.1(5)
C7 N1 Nd1 N6 144.7(3)
C6 N1 Nd1 N4 153.9(5)
C7 N1 Nd1 N4 -42.3(4)
C6 N1 Nd1 C12 -90.4(5)
C7 N1 Nd1 C12 73.5(4)
C6 N1 Nd1 C11 -116.6(5)
C7 N1 Nd1 C11 47.3(4)
C6 N1 Nd1 C13 -89.5(5)
C7 N1 Nd1 C13 74.3(3)
C6 N1 Nd1 C10 -131.7(5)
C7 N1 Nd1 C10 32.1(3)
C6 N1 Nd1 N2 -116.9(5)
C7 N1 Nd1 N2 46.9(3)
C6 N1 Nd1 C16 84.1(5)
C7 N1 Nd1 C16 -112.1(3)
C6 N1 Nd1 C17 58.0(5)
C7 N1 Nd1 C17 -138.2(3)
C6 N1 Nd1 N3 94.5(5)
C7 N1 Nd1 N3 -101.7(3)
C6 N1 Nd1 C18 55.7(5)
C7 N1 Nd1 C18 -140.5(4)
C37 N6 Nd1 N1 165.5(4)
C36 N6 Nd1 N1 19.1(4)
C37 N6 Nd1 N4 -4.9(5)
C36 N6 Nd1 N4 -151.4(3)
C37 N6 Nd1 C12 -112.4(4)
C36 N6 Nd1 C12 101.2(4)
C37 N6 Nd1 C11 -90.1(4)
C36 N6 Nd1 C11 123.4(4)
C37 N6 Nd1 C13 -133.3(4)
C36 N6 Nd1 C13 80.2(4)
C37 N6 Nd1 C10 -97.8(4)
C36 N6 Nd1 C10 115.8(4)
C37 N6 Nd1 N2 -125.2(4)
C36 N6 Nd1 N2 88.3(4)
C37 N6 Nd1 C16 48.4(4)
C36 N6 Nd1 C16 -98.1(4)
C37 N6 Nd1 C17 66.3(4)
C36 N6 Nd1 C17 -80.1(4)
C37 N6 Nd1 N3 59.7(4)
C36 N6 Nd1 N3 -86.8(4)
C37 N6 Nd1 C18 89.2(4)
C36 N6 Nd1 C18 -57.3(4)
C23 N4 Nd1 N1 152.3(5)
C22 N4 Nd1 N1 -38.6(4)
C23 N4 Nd1 N6 -35.6(6)
C22 N4 Nd1 N6 133.5(3)
C23 N4 Nd1 C12 53.2(5)
C22 N4 Nd1 C12 -137.7(3)
C23 N4 Nd1 C11 50.2(5)
C22 N4 Nd1 C11 -140.7(4)
C23 N4 Nd1 C13 81.7(5)
C22 N4 Nd1 C13 -109.2(4)
C23 N4 Nd1 C10 73.4(5)
C22 N4 Nd1 C10 -117.6(4)
C23 N4 Nd1 N2 91.3(5)
C22 N4 Nd1 N2 -99.6(4)
C23 N4 Nd1 C16 -95.5(5)
C22 N4 Nd1 C16 73.6(3)
C23 N4 Nd1 C17 -97.4(5)
C22 N4 Nd1 C17 71.7(4)
C23 N4 Nd1 N3 -121.5(5)
C22 N4 Nd1 N3 47.6(3)
C23 N4 Nd1 C18 -122.0(5)
C22 N4 Nd1 C18 47.1(4)
C13 C12 Nd1 N1 1.8(5)
C11 C12 Nd1 N1 -109.5(4)
C13 C12 Nd1 N6 -124.5(5)
C11 C12 Nd1 N6 124.2(4)
C13 C12 Nd1 N4 104.8(5)
C11 C12 Nd1 N4 -6.5(5)
C13 C12 Nd1 C11 111.3(6)
C11 C12 Nd1 C13 -111.3(6)
C13 C12 Nd1 C10 75.3(4)
C11 C12 Nd1 C10 -36.0(4)
C13 C12 Nd1 N2 37.5(4)
C11 C12 Nd1 N2 -73.8(4)
C13 C12 Nd1 C16 -167.7(4)
C11 C12 Nd1 C16 81.0(5)
C13 C12 Nd1 C17 -126.5(4)
C11 C12 Nd1 C17 122.2(4)
C13 C12 Nd1 N3 142.0(10)
C11 C12 Nd1 N3 30.7(13)
C13 C12 Nd1 C18 -83.8(5)
C11 C12 Nd1 C18 164.9(4)
C10 C11 Nd1 N1 -37.0(5)
C12 C11 Nd1 N1 74.3(4)
C10 C11 Nd1 N6 -163.4(5)
C12 C11 Nd1 N6 -52.1(4)
C10 C11 Nd1 N4 62.8(5)
C12 C11 Nd1 N4 174.1(4)
C10 C11 Nd1 C12 -111.3(6)
C10 C11 Nd1 C13 -75.1(5)
C12 C11 Nd1 C13 36.2(4)
C12 C11 Nd1 C10 111.3(6)
C10 C11 Nd1 N2 -36.6(4)
C12 C11 Nd1 N2 74.7(4)
C10 C11 Nd1 C16 114.1(5)
C12 C11 Nd1 C16 -134.6(4)
C10 C11 Nd1 C17 152.6(4)
C12 C11 Nd1 C17 -96.1(5)
C10 C11 Nd1 N3 75.6(5)
C12 C11 Nd1 N3 -173.1(3)
C10 C11 Nd1 C18 -167.2(9)
C12 C11 Nd1 C18 -56.0(12)
C12 C13 Nd1 N1 -178.1(5)
N2 C13 Nd1 N1 -67.4(4)
C14 C13 Nd1 N1 55.8(5)
C12 C13 Nd1 N6 51.8(4)
N2 C13 Nd1 N6 162.5(4)
C14 C13 Nd1 N6 -74.2(5)
C12 C13 Nd1 N4 -88.1(5)
N2 C13 Nd1 N4 22.6(5)
C14 C13 Nd1 N4 145.8(5)
N2 C13 Nd1 C12 110.7(6)
C14 C13 Nd1 C12 -126.1(7)
C12 C13 Nd1 C11 -38.5(4)
N2 C13 Nd1 C11 72.2(4)
C14 C13 Nd1 C11 -164.6(7)
C12 C13 Nd1 C10 -76.2(5)
N2 C13 Nd1 C10 34.5(3)
C14 C13 Nd1 C10 157.7(7)
C12 C13 Nd1 N2 -110.7(6)
C14 C13 Nd1 N2 123.2(7)
C12 C13 Nd1 C16 67.7(16)
N2 C13 Nd1 C16 178.4(13)
C14 C13 Nd1 C16 -58.3(17)
C12 C13 Nd1 C17 90.1(6)
N2 C13 Nd1 C17 -159.2(4)
C14 C13 Nd1 C17 -36.0(7)
C12 C13 Nd1 N3 -166.5(4)
N2 C13 Nd1 N3 -55.7(7)
C14 C13 Nd1 N3 67.5(7)
C12 C13 Nd1 C18 126.8(5)
N2 C13 Nd1 C18 -122.5(4)
C14 C13 Nd1 C18 0.7(7)
C11 C10 Nd1 N1 143.6(5)
N2 C10 Nd1 N1 31.5(3)
C9 C10 Nd1 N1 -89.1(5)
C11 C10 Nd1 N6 18.1(5)
N2 C10 Nd1 N6 -94.0(3)
C9 C10 Nd1 N6 145.5(5)
C11 C10 Nd1 N4 -113.9(5)
N2 C10 Nd1 N4 134.0(4)
C9 C10 Nd1 N4 13.5(5)
C11 C10 Nd1 C12 38.7(5)
N2 C10 Nd1 C12 -73.4(4)
C9 C10 Nd1 C12 166.1(7)
N2 C10 Nd1 C11 -112.1(6)
C9 C10 Nd1 C11 127.4(8)
C11 C10 Nd1 C13 76.9(5)
N2 C10 Nd1 C13 -35.2(3)
C9 C10 Nd1 C13 -155.7(6)
C11 C10 Nd1 N2 112.1(6)
C9 C10 Nd1 N2 -120.5(7)
C11 C10 Nd1 C16 -97.0(5)
N2 C10 Nd1 C16 150.9(3)
C9 C10 Nd1 C16 30.4(7)
C11 C10 Nd1 C17 -74.9(8)
N2 C10 Nd1 C17 173.0(6)
C9 C10 Nd1 C17 52.4(10)
C11 C10 Nd1 N3 -131.7(4)
N2 C10 Nd1 N3 116.3(3)
C9 C10 Nd1 N3 -4.3(6)
C11 C10 Nd1 C18 171.8(6)
N2 C10 Nd1 C18 59.7(8)
C9 C10 Nd1 C18 -60.8(9)
C10 N2 Nd1 N1 -143.7(4)
C13 N2 Nd1 N1 100.6(4)
C8 N2 Nd1 N1 -21.0(4)
C10 N2 Nd1 N6 96.8(4)
C13 N2 Nd1 N6 -18.9(4)
C8 N2 Nd1 N6 -140.6(4)
C10 N2 Nd1 N4 -44.5(4)
C13 N2 Nd1 N4 -160.2(4)
C8 N2 Nd1 N4 78.2(4)
C10 N2 Nd1 C12 78.2(4)
C13 N2 Nd1 C12 -37.5(4)
C8 N2 Nd1 C12 -159.1(5)
C10 N2 Nd1 C11 36.8(4)
C13 N2 Nd1 C11 -78.9(4)
C8 N2 Nd1 C11 159.5(5)
C10 N2 Nd1 C13 115.7(5)
C8 N2 Nd1 C13 -121.6(6)
C13 N2 Nd1 C10 -115.7(5)
C8 N2 Nd1 C10 122.7(5)
C10 N2 Nd1 C16 -63.8(6)
C13 N2 Nd1 C16 -179.5(4)
C8 N2 Nd1 C16 58.9(6)
C10 N2 Nd1 C17 -170.4(8)
C13 N2 Nd1 C17 73.9(9)
C8 N2 Nd1 C17 -47.7(9)
C10 N2 Nd1 N3 -90.4(4)
C13 N2 Nd1 N3 153.8(4)
C8 N2 Nd1 N3 32.2(5)
C10 N2 Nd1 C18 -156.3(4)
C13 N2 Nd1 C18 87.9(5)
C8 N2 Nd1 C18 -33.7(5)
N3 C16 Nd1 N1 25.7(4)
C17 C16 Nd1 N1 -84.2(4)
C15 C16 Nd1 N1 148.6(5)
N3 C16 Nd1 N6 153.3(4)
C17 C16 Nd1 N6 43.4(4)
C15 C16 Nd1 N6 -83.8(5)
N3 C16 Nd1 N4 -65.5(4)
C17 C16 Nd1 N4 -175.5(5)
C15 C16 Nd1 N4 57.4(5)
N3 C16 Nd1 C12 -165.9(4)
C17 C16 Nd1 C12 84.2(6)
C15 C16 Nd1 C12 -42.9(7)
N3 C16 Nd1 C11 -123.1(4)
C17 C16 Nd1 C11 127.0(5)
C15 C16 Nd1 C11 -0.2(6)
N3 C16 Nd1 C13 137.4(14)
C17 C16 Nd1 C13 27.5(16)
C15 C16 Nd1 C13 -99.7(15)
N3 C16 Nd1 C10 -83.4(4)
C17 C16 Nd1 C10 166.7(4)
C15 C16 Nd1 C10 39.5(6)
N3 C16 Nd1 N2 -44.7(6)
C17 C16 Nd1 N2 -154.6(5)
C15 C16 Nd1 N2 78.2(7)
N3 C16 Nd1 C17 109.9(6)
C15 C16 Nd1 C17 -127.2(7)
C17 C16 Nd1 N3 -109.9(6)
C15 C16 Nd1 N3 122.9(7)
N3 C16 Nd1 C18 72.1(4)
C17 C16 Nd1 C18 -37.8(4)
C15 C16 Nd1 C18 -165.0(6)
C16 C17 Nd1 N1 105.7(4)
C18 C17 Nd1 N1 -5.3(5)
C16 C17 Nd1 N6 -132.5(5)
C18 C17 Nd1 N6 116.4(5)
C16 C17 Nd1 N4 4.2(4)
C18 C17 Nd1 N4 -106.8(5)
C16 C17 Nd1 C12 -130.6(4)
C18 C17 Nd1 C12 118.4(5)
C16 C17 Nd1 C11 -84.3(6)
C18 C17 Nd1 C11 164.7(4)
C16 C17 Nd1 C13 -174.2(3)
C18 C17 Nd1 C13 74.8(6)
C16 C17 Nd1 C10 -33.5(9)
C18 C17 Nd1 C10 -144.5(7)
C16 C17 Nd1 N2 130.3(8)
C18 C17 Nd1 N2 19.3(11)
C18 C17 Nd1 C16 -111.0(6)
C16 C17 Nd1 N3 37.5(3)
C18 C17 Nd1 N3 -73.5(5)
C16 C17 Nd1 C18 111.0(6)
C16 N3 Nd1 N1 -156.7(4)
C19 N3 Nd1 N1 -42.7(4)
C21 N3 Nd1 N1 80.4(4)
C16 N3 Nd1 N6 -28.1(4)
C19 N3 Nd1 N6 85.9(4)
C21 N3 Nd1 N6 -151.0(4)
C16 N3 Nd1 N4 102.7(4)
C19 N3 Nd1 N4 -143.4(4)
C21 N3 Nd1 N4 -20.2(4)
C16 N3 Nd1 C12 63.0(12)
C19 N3 Nd1 C12 176.9(10)
C21 N3 Nd1 C12 -59.9(12)
C16 N3 Nd1 C11 87.7(4)
C19 N3 Nd1 C11 -158.3(4)
C21 N3 Nd1 C11 -35.2(5)
C16 N3 Nd1 C13 -167.5(4)
C19 N3 Nd1 C13 -53.5(6)
C21 N3 Nd1 C13 69.6(6)
C16 N3 Nd1 C10 122.8(4)
C19 N3 Nd1 C10 -123.2(4)
C21 N3 Nd1 C10 -0.1(4)
C16 N3 Nd1 N2 159.0(3)
C19 N3 Nd1 N2 -87.1(4)
C21 N3 Nd1 N2 36.1(4)
C19 N3 Nd1 C16 114.0(5)
C21 N3 Nd1 C16 -122.9(5)
C16 N3 Nd1 C17 -37.7(4)
C19 N3 Nd1 C17 76.2(4)
C21 N3 Nd1 C17 -160.6(5)
C16 N3 Nd1 C18 -78.1(4)
C19 N3 Nd1 C18 35.9(4)
C21 N3 Nd1 C18 159.0(5)
C19 C18 Nd1 N1 63.2(4)
C17 C18 Nd1 N1 175.0(5)
C19 C18 Nd1 N6 -169.2(4)
C17 C18 Nd1 N6 -57.5(5)
C19 C18 Nd1 N4 -36.2(5)
C17 C18 Nd1 N4 75.6(5)
C19 C18 Nd1 C12 151.7(4)
C17 C18 Nd1 C12 -96.5(5)
C19 C18 Nd1 C11 -165.4(9)
C17 C18 Nd1 C11 -53.6(12)
C19 C18 Nd1 C13 113.1(4)
C17 C18 Nd1 C13 -135.1(4)
C19 C18 Nd1 C10 35.1(9)
C17 C18 Nd1 C10 146.9(6)
C19 C18 Nd1 N2 74.3(5)
C17 C18 Nd1 N2 -173.9(4)
C19 C18 Nd1 C16 -75.2(4)
C17 C18 Nd1 C16 36.5(4)
C19 C18 Nd1 C17 -111.8(6)
C19 C18 Nd1 N3 -36.8(4)
C17 C18 Nd1 N3 75.0(5)
